data_2225578
loop_
_publ_author_name
'Gomes, Ligia R.'
'Santos, Lu\'is M. N. B. F.'
'Coutinho, Jo\~ao A. P.'
'Schr\"oder, Bernd'
'Low, John Nicolson'

_publ_section_title
;
 <i>N</i>'-Benzoyl-<i>N</i>,<i>N</i>-diethylthiourea: a monoclinic
 polymorph
;
_journal_coeditor_code HB5361
_journal_issue 4
_journal_name_full 'Acta Crystallographica Section E'
_journal_page_first o870
_journal_paper_doi 10.1107/S1600536810009578
_journal_volume 66
_journal_year 2010
_chemical_formula_iupac 'C12 H16 N2 O S'
_chemical_formula_moiety 'C12 H16 N2 O S'
_chemical_formula_sum 'C12 H16 N2 O S'
_chemical_formula_weight 236.33
_chemical_name_systematic
;
<i>N</i>'-benzoyl-<i>N</i>,<i>N</i>-diethylthiourea
;
_space_group_IT_number 15
_symmetry_cell_setting monoclinic
_symmetry_space_group_name_Hall '-C 2yc'
_symmetry_space_group_name_H-M 'C 1 2/c 1'
_atom_sites_solution_hydrogens geom
_atom_sites_solution_primary direct
_atom_sites_solution_secondary difmap
_audit_creation_method SHELXL-97
_cell_angle_alpha 90.00
_cell_angle_beta 106.553(2)
_cell_angle_gamma 90.00
_cell_formula_units_Z 8
_cell_length_a 20.1727(7)
_cell_length_b 8.4717(3)
_cell_length_c 14.8345(6)
_cell_measurement_reflns_used 173
_cell_measurement_temperature 150(2)
_cell_measurement_theta_max 28.17
_cell_measurement_theta_min 1.96
_cell_volume 2430.11(16)
_computing_cell_refinement 'APEX2 and SAINT (Bruker, 2004)'
_computing_data_collection 'APEX2 (Bruker, 2004)'
_computing_data_reduction 'SAINT (Bruker, 2004)'
_computing_molecular_graphics 'ORTEPII (Johnson, 1976) and PLATON (Spek, 2009)'
_computing_publication_material 'SHELXL97 (Sheldrick, 2008)'
_computing_structure_refinement 'SHELXL97 (Sheldrick, 2008)'
_computing_structure_solution 'SHELXS97 (Sheldrick, 2008)'
_diffrn_ambient_temperature 150(2)
_diffrn_measured_fraction_theta_full 0.997
_diffrn_measured_fraction_theta_max 0.997
_diffrn_measurement_device_type 'Bruker SMART APEXII'
_diffrn_measurement_method \w
_diffrn_radiation_monochromator graphite
_diffrn_radiation_source 'fine-focus sealed tube'
_diffrn_radiation_type MoK\a
_diffrn_radiation_wavelength 0.71073
_diffrn_reflns_av_R_equivalents 0.0383
_diffrn_reflns_av_sigmaI/netI 0.0311
_diffrn_reflns_limit_h_max 28
_diffrn_reflns_limit_h_min -28
_diffrn_reflns_limit_k_max 12
_diffrn_reflns_limit_k_min -12
_diffrn_reflns_limit_l_max 21
_diffrn_reflns_limit_l_min -20
_diffrn_reflns_number 18425
_diffrn_reflns_theta_full 30.51
_diffrn_reflns_theta_max 30.51
_diffrn_reflns_theta_min 3.91
_exptl_absorpt_coefficient_mu 0.247
_exptl_absorpt_correction_T_max 0.995
_exptl_absorpt_correction_T_min 0.939
_exptl_absorpt_correction_type multi-scan
_exptl_absorpt_process_details '(SADABS; Bruker, 2004)'
_exptl_crystal_colour yellow
_exptl_crystal_density_diffrn 1.292
_exptl_crystal_density_method 'not measured'
_exptl_crystal_description plate
_exptl_crystal_F_000 1008
_exptl_crystal_size_max 0.26
_exptl_crystal_size_mid 0.20
_exptl_crystal_size_min 0.02
_refine_diff_density_max 0.412
_refine_diff_density_min -0.212
_refine_ls_extinction_method none
_refine_ls_goodness_of_fit_ref 1.043
_refine_ls_hydrogen_treatment constr
_refine_ls_matrix_type full
_refine_ls_number_parameters 147
_refine_ls_number_reflns 3704
_refine_ls_number_restraints 0
_refine_ls_restrained_S_all 1.043
_refine_ls_R_factor_all 0.0514
_refine_ls_R_factor_gt 0.0359
_refine_ls_shift/su_max 0.000
_refine_ls_shift/su_mean 0.000
_refine_ls_structure_factor_coef Fsqd
_refine_ls_weighting_details 'calc w=1/[\s^2^(Fo^2^)+(0.0410P)^2^+1.4589P] where P=(Fo^2^+2Fc^2^)/3'
_refine_ls_weighting_scheme calc
_refine_ls_wR_factor_gt 0.0875
_refine_ls_wR_factor_ref 0.0956
_reflns_number_gt 2940
_reflns_number_total 3704
_reflns_threshold_expression I>2sigma(I)
_cod_data_source_file hb5361.cif
_cod_data_source_block I
_cod_original_sg_symbol_H-M 'C 2/c'
_cod_database_code 2225578
_cod_database_fobs_code 2225578

loop_
_symmetry_equiv_pos_as_xyz
'x, y, z'
'-x, y, -z+1/2'
'x+1/2, y+1/2, z'
'-x+1/2, y+1/2, -z+1/2'
'-x, -y, -z'
'x, -y, z-1/2'
'-x+1/2, -y+1/2, -z'
'x+1/2, -y+1/2, z-1/2'

loop_
_atom_site_type_symbol
_atom_site_label
_atom_site_fract_x
_atom_site_fract_y
_atom_site_fract_z
_atom_site_U_iso_or_equiv
_atom_site_adp_type
_atom_site_calc_flag
_atom_site_refinement_flags
_atom_site_occupancy
_atom_site_disorder_assembly
_atom_site_disorder_group
S S2 0.533573(16) 0.44430(4) 0.64948(2) 0.02564(9) Uani d . 1 . .
O O4 0.64408(5) 0.83285(11) 0.66081(6) 0.0268(2) Uani d . 1 . .
N N1 0.66786(5) 0.47946(12) 0.66756(7) 0.0196(2) Uani d . 1 . .
N N3 0.59450(5) 0.64040(11) 0.55563(7) 0.0195(2) Uani d . 1 . .
H H3 0.5563 0.6221 0.5060 0.023 Uiso d R 1 . .
C C2 0.60315(6) 0.52200(13) 0.62564(8) 0.0187(2) Uani d . 1 . .
C C4 0.61335(6) 0.79534(14) 0.58044(9) 0.0197(2) Uani d . 1 . .
C C11 0.72802(6) 0.52699(14) 0.63579(9) 0.0219(2) Uani d . 1 . .
H H11A 0.7689 0.5404 0.6910 0.026 Uiso calc R 1 . .
H H11B 0.7183 0.6295 0.6026 0.026 Uiso calc R 1 . .
C C12 0.74337(7) 0.40383(16) 0.57050(10) 0.0281(3) Uani d . 1 . .
H H12A 0.7556 0.3039 0.6045 0.042 Uiso calc R 1 . .
H H12B 0.7821 0.4395 0.5480 0.042 Uiso calc R 1 . .
H H12C 0.7024 0.3884 0.5168 0.042 Uiso calc R 1 . .
C C13 0.68400(7) 0.36738(14) 0.74658(9) 0.0233(2) Uani d . 1 . .
H H13A 0.7264 0.3079 0.7474 0.028 Uiso calc R 1 . .
H H13B 0.6456 0.2908 0.7380 0.028 Uiso calc R 1 . .
C C14 0.69465(8) 0.45271(17) 0.83921(10) 0.0320(3) Uani d . 1 . .
H H14A 0.7331 0.5274 0.8481 0.048 Uiso calc R 1 . .
H H14B 0.7054 0.3759 0.8907 0.048 Uiso calc R 1 . .
H H14C 0.6524 0.5101 0.8388 0.048 Uiso calc R 1 . .
C C41 0.59558(6) 0.91116(14) 0.50117(9) 0.0193(2) Uani d . 1 . .
C C42 0.58864(6) 0.86700(15) 0.40819(9) 0.0226(2) Uani d . 1 . .
H H42 0.5927 0.7592 0.3930 0.027 Uiso calc R 1 . .
C C43 0.57585(7) 0.98072(17) 0.33807(10) 0.0281(3) Uani d . 1 . .
H H43 0.5724 0.9510 0.2751 0.034 Uiso calc R 1 . .
C C44 0.56814(7) 1.13787(16) 0.35958(10) 0.0297(3) Uani d . 1 . .
H H44 0.5589 1.2153 0.3113 0.036 Uiso calc R 1 . .
C C45 0.57385(6) 1.18181(15) 0.45143(10) 0.0275(3) Uani d . 1 . .
H H45 0.5678 1.2892 0.4658 0.033 Uiso calc R 1 . .
C C46 0.58840(6) 1.06976(14) 0.52255(9) 0.0234(2) Uani d . 1 . .
H H46 0.5935 1.1008 0.5857 0.028 Uiso calc R 1 . .

loop_
_atom_site_aniso_label
_atom_site_aniso_U_11
_atom_site_aniso_U_22
_atom_site_aniso_U_33
_atom_site_aniso_U_12
_atom_site_aniso_U_13
_atom_site_aniso_U_23
S2 0.02011(15) 0.03108(17) 0.02609(17) -0.00359(12) 0.00715(12) 0.00515(13)
O4 0.0307(5) 0.0238(4) 0.0221(4) -0.0002(4) 0.0016(4) -0.0030(4)
N1 0.0191(5) 0.0180(5) 0.0211(5) 0.0003(4) 0.0047(4) 0.0009(4)
N3 0.0189(5) 0.0180(5) 0.0192(5) -0.0019(4) 0.0016(4) 0.0018(4)
C2 0.0202(5) 0.0171(5) 0.0179(5) -0.0012(4) 0.0043(4) -0.0013(4)
C4 0.0169(5) 0.0191(5) 0.0232(6) 0.0005(4) 0.0057(4) -0.0003(4)
C11 0.0170(5) 0.0203(6) 0.0276(6) -0.0017(4) 0.0051(5) -0.0005(5)
C12 0.0293(6) 0.0278(6) 0.0292(7) -0.0031(5) 0.0117(5) -0.0042(5)
C13 0.0250(6) 0.0195(5) 0.0228(6) 0.0013(4) 0.0028(5) 0.0037(5)
C14 0.0407(8) 0.0303(7) 0.0235(6) 0.0024(6) 0.0070(6) 0.0005(5)
C41 0.0146(5) 0.0191(5) 0.0234(6) -0.0005(4) 0.0041(4) 0.0010(4)
C42 0.0215(5) 0.0210(6) 0.0247(6) -0.0016(4) 0.0056(5) 0.0004(5)
C43 0.0264(6) 0.0322(7) 0.0231(6) -0.0027(5) 0.0027(5) 0.0032(5)
C44 0.0242(6) 0.0278(7) 0.0328(7) -0.0012(5) 0.0011(5) 0.0097(5)
C45 0.0210(6) 0.0195(6) 0.0393(7) 0.0012(5) 0.0040(5) 0.0030(5)
C46 0.0205(5) 0.0202(6) 0.0282(6) 0.0005(4) 0.0050(5) -0.0011(5)

loop_
_atom_type_symbol
_atom_type_description
_atom_type_scat_dispersion_real
_atom_type_scat_dispersion_imag
_atom_type_scat_source
C C 0.0033 0.0016 'International Tables Vol C Tables 4.2.6.8 and 6.1.1.4'
H H 0.0000 0.0000 'International Tables Vol C Tables 4.2.6.8 and 6.1.1.4'
N N 0.0061 0.0033 'International Tables Vol C Tables 4.2.6.8 and 6.1.1.4'
O O 0.0106 0.0060 'International Tables Vol C Tables 4.2.6.8 and 6.1.1.4'
S S 0.1246 0.1234 'International Tables Vol C Tables 4.2.6.8 and 6.1.1.4'

loop_
_geom_angle_atom_site_label_1
_geom_angle_atom_site_label_2
_geom_angle_atom_site_label_3
_geom_angle_site_symmetry_1
_geom_angle_site_symmetry_3
_geom_angle
_geom_angle_publ_flag
C2 N1 C13 . . 120.93(10) ?
C2 N1 C11 . . 124.38(10) ?
C13 N1 C11 . . 114.50(10) ?
C4 N3 C2 . . 120.52(10) ?
C4 N3 H3 . . 118.6 ?
C2 N3 H3 . . 111.7 ?
N1 C2 N3 . . 115.79(10) ?
N1 C2 S2 . . 124.46(9) ?
N3 C2 S2 . . 119.75(8) ?
O4 C4 N3 . . 122.07(11) ?
O4 C4 C41 . . 122.66(11) ?
N3 C4 C41 . . 115.24(10) ?
N1 C11 C12 . . 110.64(10) ?
N1 C11 H11A . . 109.5 ?
C12 C11 H11A . . 109.5 ?
N1 C11 H11B . . 109.5 ?
C12 C11 H11B . . 109.5 ?
H11A C11 H11B . . 108.1 ?
C11 C12 H12A . . 109.5 ?
C11 C12 H12B . . 109.5 ?
H12A C12 H12B . . 109.5 ?
C11 C12 H12C . . 109.5 ?
H12A C12 H12C . . 109.5 ?
H12B C12 H12C . . 109.5 ?
N1 C13 C14 . . 110.93(10) ?
N1 C13 H13A . . 109.5 ?
C14 C13 H13A . . 109.5 ?
N1 C13 H13B . . 109.5 ?
C14 C13 H13B . . 109.5 ?
H13A C13 H13B . . 108.0 ?
C13 C14 H14A . . 109.5 ?
C13 C14 H14B . . 109.5 ?
H14A C14 H14B . . 109.5 ?
C13 C14 H14C . . 109.5 ?
H14A C14 H14C . . 109.5 ?
H14B C14 H14C . . 109.5 ?
C42 C41 C46 . . 119.59(11) ?
C42 C41 C4 . . 122.35(11) ?
C46 C41 C4 . . 118.02(11) ?
C43 C42 C41 . . 119.96(12) ?
C43 C42 H42 . . 120.0 ?
C41 C42 H42 . . 120.0 ?
C42 C43 C44 . . 120.19(13) ?
C42 C43 H43 . . 119.9 ?
C44 C43 H43 . . 119.9 ?
C45 C44 C43 . . 120.03(13) ?
C45 C44 H44 . . 120.0 ?
C43 C44 H44 . . 120.0 ?
C44 C45 C46 . . 120.30(12) ?
C44 C45 H45 . . 119.9 ?
C46 C45 H45 . . 119.9 ?
C45 C46 C41 . . 119.90(12) ?
C45 C46 H46 . . 120.0 ?
C41 C46 H46 . . 120.0 ?

loop_
_geom_bond_atom_site_label_1
_geom_bond_atom_site_label_2
_geom_bond_site_symmetry_2
_geom_bond_distance
_geom_bond_publ_flag
S2 C2 . 1.6767(12) ?
O4 C4 . 1.2188(15) ?
N1 C2 . 1.3258(15) ?
N1 C13 . 1.4712(15) ?
N1 C11 . 1.4774(15) ?
N3 C4 . 1.3869(15) ?
N3 C2 . 1.4183(15) ?
N3 H3 . 0.9138 ?
C4 C41 . 1.4946(17) ?
C11 C12 . 1.5145(17) ?
C11 H11A . 0.9900 ?
C11 H11B . 0.9900 ?
C12 H12A . 0.9800 ?
C12 H12B . 0.9800 ?
C12 H12C . 0.9800 ?
C13 C14 . 1.5129(18) ?
C13 H13A . 0.9900 ?
C13 H13B . 0.9900 ?
C14 H14A . 0.9800 ?
C14 H14B . 0.9800 ?
C14 H14C . 0.9800 ?
C41 C42 . 1.3971(17) ?
C41 C46 . 1.3975(16) ?
C42 C43 . 1.3871(18) ?
C42 H42 . 0.9500 ?
C43 C44 . 1.388(2) ?
C43 H43 . 0.9500 ?
C44 C45 . 1.385(2) ?
C44 H44 . 0.9500 ?
C45 C46 . 1.3870(18) ?
C45 H45 . 0.9500 ?
C46 H46 . 0.9500 ?

loop_
_geom_hbond_atom_site_label_D
_geom_hbond_atom_site_label_H
_geom_hbond_atom_site_label_A
_geom_hbond_site_symmetry_A
_geom_hbond_distance_DH
_geom_hbond_distance_HA
_geom_hbond_distance_DA
_geom_hbond_angle_DHA
_geom_hbond_publ_flag
N3 H3 S2 5_666 0.91 2.56 3.4595(11) 169 n
C13 H13A O4 4_646 0.99 2.59 3.3594(18) 135 n

loop_
_geom_torsion_atom_site_label_1
_geom_torsion_atom_site_label_2
_geom_torsion_atom_site_label_3
_geom_torsion_atom_site_label_4
_geom_torsion_site_symmetry_1
_geom_torsion_site_symmetry_2
_geom_torsion_site_symmetry_3
_geom_torsion_site_symmetry_4
_geom_torsion
_geom_torsion_publ_flag
C13 N1 C2 N3 . . . . 174.96(10) ?
C11 N1 C2 N3 . . . . -10.38(16) ?
C13 N1 C2 S2 . . . . -5.74(16) ?
C11 N1 C2 S2 . . . . 168.92(9) ?
C4 N3 C2 N1 . . . . -71.43(14) ?
C4 N3 C2 S2 . . . . 109.23(11) ?
C2 N3 C4 O4 . . . . 7.58(17) ?
C2 N3 C4 C41 . . . . -174.54(10) ?
C2 N1 C11 C12 . . . . -93.09(14) ?
C13 N1 C11 C12 . . . . 81.88(13) ?
C2 N1 C13 C14 . . . . -88.47(14) ?
C11 N1 C13 C14 . . . . 96.37(13) ?
O4 C4 C41 C42 . . . . 151.78(12) ?
N3 C4 C41 C42 . . . . -26.09(16) ?
O4 C4 C41 C46 . . . . -25.75(17) ?
N3 C4 C41 C46 . . . . 156.38(10) ?
C46 C41 C42 C43 . . . . 1.06(17) ?
C4 C41 C42 C43 . . . . -176.44(11) ?
C41 C42 C43 C44 . . . . -1.66(19) ?
C42 C43 C44 C45 . . . . 0.60(19) ?
C43 C44 C45 C46 . . . . 1.07(19) ?
C44 C45 C46 C41 . . . . -1.66(18) ?
C42 C41 C46 C45 . . . . 0.59(17) ?
C4 C41 C46 C45 . . . . 178.19(11) ?

loop_
_cod_related_entry_id
_cod_related_entry_database
_cod_related_entry_code
1 ChemSpider 600024
